data_2018627
loop_
_publ_author_name
'Lysenko, Andrey B.'

_publ_section_title
;
 The heterobifunctional ligand
 5-[4-(1,2,4-triazol-4-yl)phenyl]-1<i>H</i>-tetrazole and its role in the
 construction of a Cd^II^ metal--organic chain structure
;
_journal_coeditor_code FG3264
_journal_issue 10
_journal_name_full 'Acta Crystallographica Section C'
_journal_page_first m291
_journal_page_last m294
_journal_paper_doi 10.1107/S0108270112038498
_journal_volume 68
_journal_year 2012
_chemical_formula_iupac 'C9 H7 N7'
_chemical_formula_moiety 'C9 H7 N7'
_chemical_formula_sum 'C9 H7 N7'
_chemical_formula_weight 213.22
_chemical_name_systematic
;
5-[4-(1,2,4-Triazol-4-yl)phenyl]-1<i>H</i>-tetrazole
;
_space_group_IT_number 7
_space_group_name_Hall 'P -2yc'
_symmetry_cell_setting monoclinic
_symmetry_space_group_name_Hall 'P -2yc'
_symmetry_space_group_name_H-M 'P 1 c 1'
_atom_sites_solution_hydrogens geom
_atom_sites_solution_primary direct
_atom_sites_solution_secondary difmap
_audit_creation_method SHELXL97
_cell_angle_alpha 90.00
_cell_angle_beta 91.54(3)
_cell_angle_gamma 90.00
_cell_formula_units_Z 2
_cell_length_a 3.7413(7)
_cell_length_b 7.8684(9)
_cell_length_c 15.4092(13)
_cell_measurement_reflns_used 2647
_cell_measurement_temperature 153(2)
_cell_measurement_theta_max 26.20
_cell_measurement_theta_min 2.59
_cell_volume 453.45(11)
_computing_cell_refinement 'SAINT-NT (Bruker, 1999)'
_computing_data_collection 'SMART-NT (Bruker, 1998)'
_computing_data_reduction 'SAINT-NT (Bruker, 1999)'
_computing_molecular_graphics 'DIAMOND (Brandenburg, 1999)'
_computing_publication_material 'WinGX (Farrugia, 1999)'
_computing_structure_refinement 'SHELXL97 (Sheldrick, 2008)'
_computing_structure_solution 'SHELXS97 (Sheldrick, 2008)'
_diffrn_ambient_temperature 153(2)
_diffrn_measured_fraction_theta_full 0.992
_diffrn_measured_fraction_theta_max 0.992
_diffrn_measurement_device_type 'Bruker APEXII area-detector'
_diffrn_measurement_method \w
_diffrn_radiation_monochromator graphite
_diffrn_radiation_source 'fine-focus sealed tube'
_diffrn_radiation_type MoK\a
_diffrn_radiation_wavelength 0.71073
_diffrn_reflns_av_R_equivalents 0.0520
_diffrn_reflns_av_sigmaI/netI 0.0764
_diffrn_reflns_limit_h_max 3
_diffrn_reflns_limit_h_min -4
_diffrn_reflns_limit_k_max 8
_diffrn_reflns_limit_k_min -9
_diffrn_reflns_limit_l_max 18
_diffrn_reflns_limit_l_min -19
_diffrn_reflns_number 2647
_diffrn_reflns_theta_full 26.20
_diffrn_reflns_theta_max 26.20
_diffrn_reflns_theta_min 2.59
_diffrn_standards_decay_% 0
_exptl_absorpt_coefficient_mu 0.108
_exptl_absorpt_correction_T_max 0.9735
_exptl_absorpt_correction_T_min 0.9704
_exptl_absorpt_correction_type empirical
_exptl_absorpt_process_details '(SADABS; Sheldrick, 1996)'
_exptl_crystal_colour colourless
_exptl_crystal_density_diffrn 1.562
_exptl_crystal_density_method 'not measured'
_exptl_crystal_description prism
_exptl_crystal_F_000 220
_exptl_crystal_size_max 0.28
_exptl_crystal_size_mid 0.25
_exptl_crystal_size_min 0.25
_refine_diff_density_max 0.201
_refine_diff_density_min -0.192
_refine_ls_extinction_coef 0.029(7)
_refine_ls_extinction_expression Fc^*^=kFc[1+0.001xFc^2^\l^3^/sin(2\q)]^-1/4^
_refine_ls_extinction_method 'SHELXL97 (Sheldrick, 2008)'
_refine_ls_goodness_of_fit_ref 0.987
_refine_ls_hydrogen_treatment constr
_refine_ls_matrix_type full
_refine_ls_number_parameters 146
_refine_ls_number_reflns 1317
_refine_ls_number_restraints 2
_refine_ls_restrained_S_all 0.986
_refine_ls_R_factor_all 0.0795
_refine_ls_R_factor_gt 0.0487
_refine_ls_shift/su_max 0.000
_refine_ls_shift/su_mean 0.000
_refine_ls_structure_factor_coef Fsqd
_refine_ls_weighting_details 'calc w = 1/[\s^2^(Fo^2^)+(0.0469P)^2^+0.0000P] where P=(Fo^2^+2Fc^2^)/3'
_refine_ls_weighting_scheme calc
_refine_ls_wR_factor_gt 0.0931
_refine_ls_wR_factor_ref 0.1042
_reflns_number_gt 956
_reflns_number_total 1317
_reflns_threshold_expression I>2\s(I)
_cod_data_source_file fg3264.cif
_cod_data_source_block I
_cod_original_cell_volume 453.39(11)
_cod_original_sg_symbol_H-M 'P c'
_cod_database_code 2018627
_cod_database_fobs_code 2018627

loop_
_symmetry_equiv_pos_as_xyz
'x, y, z'
'x, -y, z+1/2'

loop_
_atom_site_type_symbol
_atom_site_label
_atom_site_fract_x
_atom_site_fract_y
_atom_site_fract_z
_atom_site_U_iso_or_equiv
_atom_site_adp_type
_atom_site_calc_flag
_atom_site_refinement_flags
_atom_site_occupancy
_atom_site_symmetry_multiplicity
N N1 0.2057(10) 0.0201(4) 0.4166(2) 0.0397(10) Uani d . 1 1
H H1 0.1568 0.1172 0.4421 0.059 Uiso calc R 1 1
N N2 0.1482(10) -0.1347(5) 0.4501(2) 0.0491(12) Uani d . 1 1
N N3 0.2613(11) -0.2436(4) 0.3944(3) 0.0491(10) Uani d . 1 1
N N4 0.3861(9) -0.1614(4) 0.3234(2) 0.0415(10) Uani d . 1 1
N N5 0.9698(11) 0.6829(5) 0.0076(3) 0.0527(11) Uani d . 1 1
N N6 1.0454(11) 0.7764(4) 0.0823(3) 0.0536(11) Uani d . 1 1
N N7 0.8134(8) 0.5311(4) 0.1196(2) 0.0331(9) Uani d . 1 1
C C1 0.3488(10) 0.0032(5) 0.3388(3) 0.0303(10) Uani d . 1 1
C C2 0.8341(13) 0.5384(6) 0.0331(3) 0.0464(12) Uani d . 1 1
H H2 0.7595 0.4497 -0.0050 0.056 Uiso calc R 1 1
C C3 0.9542(13) 0.6819(5) 0.1474(3) 0.0462(11) Uani d . 1 1
H H3 0.9821 0.7139 0.2067 0.055 Uiso calc R 1 1
C C4 0.4573(10) 0.1405(4) 0.2812(3) 0.0276(10) Uani d . 1 1
C C5 0.5620(11) 0.1047(5) 0.1973(3) 0.0361(11) Uani d . 1 1
H H5 0.5544 -0.0092 0.1768 0.043 Uiso calc R 1 1
C C6 0.6765(10) 0.2322(5) 0.1436(3) 0.0344(11) Uani d . 1 1
H H6 0.7462 0.2072 0.0862 0.041 Uiso calc R 1 1
C C7 0.6888(11) 0.3960(5) 0.1742(3) 0.0302(10) Uani d . 1 1
C C8 0.5793(11) 0.4361(5) 0.2564(3) 0.0399(12) Uani d . 1 1
H H8 0.5832 0.5506 0.2760 0.048 Uiso calc R 1 1
C C9 0.4645(11) 0.3083(5) 0.3097(3) 0.0351(10) Uani d . 1 1
H H9 0.3893 0.3348 0.3665 0.042 Uiso calc R 1 1

loop_
_atom_site_aniso_label
_atom_site_aniso_U_11
_atom_site_aniso_U_22
_atom_site_aniso_U_33
_atom_site_aniso_U_12
_atom_site_aniso_U_13
_atom_site_aniso_U_23
N1 0.050(2) 0.032(2) 0.038(2) -0.0069(18) 0.0162(19) -0.0039(17)
N2 0.066(3) 0.042(2) 0.040(3) -0.012(2) 0.009(2) 0.005(2)
N3 0.067(3) 0.037(2) 0.043(2) -0.003(2) 0.015(2) 0.0077(19)
N4 0.061(3) 0.029(2) 0.035(2) 0.0046(18) 0.0164(19) -0.0033(16)
N5 0.057(2) 0.048(2) 0.054(3) -0.005(2) 0.023(2) 0.008(2)
N6 0.061(3) 0.048(2) 0.053(3) -0.004(2) 0.007(2) 0.007(2)
N7 0.040(2) 0.0288(19) 0.031(2) -0.0005(17) 0.0030(17) -0.0005(17)
C1 0.030(2) 0.031(2) 0.030(3) -0.0002(19) 0.010(2) -0.0021(18)
C2 0.059(3) 0.047(3) 0.035(3) 0.001(2) 0.014(2) 0.002(2)
C3 0.056(3) 0.043(3) 0.040(3) -0.015(2) -0.001(2) 0.002(2)
C4 0.031(2) 0.024(2) 0.028(2) 0.0046(17) 0.0031(18) -0.0002(17)
C5 0.048(3) 0.026(2) 0.035(3) 0.004(2) 0.006(2) -0.0054(19)
C6 0.043(2) 0.036(2) 0.025(3) 0.003(2) 0.011(2) -0.0020(18)
C7 0.032(2) 0.032(2) 0.027(2) -0.0010(18) 0.0045(19) 0.0056(19)
C8 0.051(3) 0.034(3) 0.035(3) -0.005(2) 0.013(2) -0.004(2)
C9 0.046(2) 0.037(2) 0.023(3) 0.002(2) 0.008(2) -0.0026(19)

loop_
_atom_type_symbol
_atom_type_description
_atom_type_scat_dispersion_real
_atom_type_scat_dispersion_imag
_atom_type_scat_source
C C 0.0033 0.0016 'International Tables Vol C Tables 4.2.6.8 and 6.1.1.4'
H H 0.0000 0.0000 'International Tables Vol C Tables 4.2.6.8 and 6.1.1.4'
N N 0.0061 0.0033 'International Tables Vol C Tables 4.2.6.8 and 6.1.1.4'

loop_
_geom_angle_atom_site_label_1
_geom_angle_atom_site_label_2
_geom_angle_atom_site_label_3
_geom_angle
_geom_angle_publ_flag
C1 N1 N2 109.1(4) no
C1 N1 H1 125.4 no
N2 N1 H1 125.4 no
N3 N2 N1 106.7(4) no
N2 N3 N4 110.1(3) no
C1 N4 N3 106.2(3) no
C2 N5 N6 106.4(4) no
C3 N6 N5 106.5(4) no
C2 N7 C3 104.2(3) no
C2 N7 C7 129.9(4) no
C3 N7 C7 125.9(4) no
N4 C1 N1 107.8(4) no
N4 C1 C4 125.5(4) no
N1 C1 C4 126.7(4) no
N5 C2 N7 111.7(4) no
N5 C2 H2 124.1 no
N7 C2 H2 124.1 no
N6 C3 N7 111.2(4) no
N6 C3 H3 124.4 no
N7 C3 H3 124.4 no
C5 C4 C9 118.8(3) no
C5 C4 C1 120.3(3) no
C9 C4 C1 120.9(4) no
C6 C5 C4 120.8(3) no
C6 C5 H5 119.6 no
C4 C5 H5 119.6 no
C7 C6 C5 119.1(4) no
C7 C6 H6 120.5 no
C5 C6 H6 120.5 no
C6 C7 C8 121.5(4) no
C6 C7 N7 120.0(4) no
C8 C7 N7 118.5(4) no
C9 C8 C7 119.1(4) no
C9 C8 H8 120.5 no
C7 C8 H8 120.5 no
C8 C9 C4 120.7(4) no
C8 C9 H9 119.7 no
C4 C9 H9 119.7 no

loop_
_geom_bond_atom_site_label_1
_geom_bond_atom_site_label_2
_geom_bond_distance
_geom_bond_publ_flag
N1 C1 1.333(5) y
N1 N2 1.342(4) y
N1 H1 0.8800 no
N2 N3 1.291(5) y
N3 N4 1.364(5) y
N4 C1 1.325(4) y
N5 C2 1.310(5) y
N5 N6 1.389(6) y
N6 C3 1.303(5) y
N7 C2 1.337(5) y
N7 C3 1.363(5) y
N7 C7 1.442(5) no
C1 C4 1.463(5) no
C2 H2 0.9500 no
C3 H3 0.9500 no
C4 C5 1.390(5) no
C4 C9 1.391(5) no
C5 C6 1.376(5) no
C5 H5 0.9500 no
C6 C7 1.373(5) no
C6 H6 0.9500 no
C7 C8 1.379(6) no
C8 C9 1.374(5) no
C8 H8 0.9500 no
C9 H9 0.9500 no

loop_
_geom_hbond_atom_site_label_D
_geom_hbond_atom_site_label_H
_geom_hbond_atom_site_label_A
_geom_hbond_site_symmetry_A
_geom_hbond_distance_DH
_geom_hbond_distance_HA
_geom_hbond_distance_DA
_geom_hbond_angle_DHA
_geom_hbond_publ_flag
N1 H1 N5 2_465 0.88 2.01 2.875(6) 170 yes
C3 H3 N4 1_665 0.95 2.52 3.353(6) 147 yes
C8 H8 N4 1_565 0.95 2.50 3.414(5) 162 yes

loop_
_geom_torsion_atom_site_label_1
_geom_torsion_atom_site_label_2
_geom_torsion_atom_site_label_3
_geom_torsion_atom_site_label_4
_geom_torsion
_geom_torsion_publ_flag
C1 N1 N2 N3 1.3(5) no
N1 N2 N3 N4 -1.4(6) no
N2 N3 N4 C1 0.9(6) no
C2 N5 N6 C3 0.6(5) no
N3 N4 C1 N1 -0.1(5) no
N3 N4 C1 C4 178.2(4) no
N2 N1 C1 N4 -0.8(5) no
N2 N1 C1 C4 -179.0(4) no
N6 N5 C2 N7 0.4(6) no
C3 N7 C2 N5 -1.2(5) no
C7 N7 C2 N5 -178.7(4) no
N5 N6 C3 N7 -1.4(5) no
C2 N7 C3 N6 1.6(5) no
C7 N7 C3 N6 179.3(4) no
N4 C1 C4 C5 10.1(6) no
N1 C1 C4 C5 -172.0(4) no
N4 C1 C4 C9 -168.7(4) no
N1 C1 C4 C9 9.2(6) no
C9 C4 C5 C6 1.1(6) no
C1 C4 C5 C6 -177.7(4) no
C4 C5 C6 C7 0.5(6) no
C5 C6 C7 C8 -1.9(6) no
C5 C6 C7 N7 179.0(4) no
C2 N7 C7 C6 20.9(7) no
C3 N7 C7 C6 -156.1(4) no
C2 N7 C7 C8 -158.2(5) no
C3 N7 C7 C8 24.8(6) no
C6 C7 C8 C9 1.8(7) no
N7 C7 C8 C9 -179.1(4) no
C7 C8 C9 C4 -0.2(7) no
C5 C4 C9 C8 -1.2(6) no
C1 C4 C9 C8 177.6(4) no

loop_
_cod_related_entry_id
_cod_related_entry_database
_cod_related_entry_code
1 ChemSpider 24772260
